data_1533748
loop_
_publ_author_name
'Troyanov, S.I.'
'Morozov, I.V.'
'Kemnitz, E.'

_publ_section_title
;
 Bimetallic hydrogen sulfates K4 M(II) (H (S O4)2)2 (H2 O)2 (M(II)= Mn or
 Zn)
;
_journal_name_full Kristallografiya
_journal_page_first 1031
_journal_page_last 1034
_journal_volume 47
_journal_year 2002
_chemical_formula_sum 'H6 K4 Mn O18 S4'
_chemical_name_systematic 'K4 Mn (H (S O4)2)2 (H2 O)2'
_space_group_IT_number 56
_symmetry_space_group_name_Hall '-P 2ab 2ac'
_symmetry_space_group_name_H-M 'P c c n'
_cell_angle_alpha 90
_cell_angle_beta 90
_cell_angle_gamma 90
_cell_formula_units_Z 4
_cell_length_a 7.482
_cell_length_b 20.908
_cell_length_c 10.755
_cell_volume 1682.444
_citation_journal_id_ASTM KRISAJ
_cod_data_source_file Troyanov_KRISAJ_2002_460.cif
_cod_data_source_block H6K4Mn1O18S4
_cod_original_formula_sum 'H6 K4 Mn1 O18 S4'
_cod_database_code 1533748

loop_
_symmetry_equiv_pos_as_xyz
x,y,z
-x+1/2,-y+1/2,z
x+1/2,-y,-z+1/2
-x,y+1/2,-z+1/2
-x,-y,-z
x-1/2,y-1/2,-z
-x-1/2,y,z-1/2
x,-y-1/2,z-1/2

loop_
_atom_site_label
_atom_site_type_symbol
_atom_site_fract_x
_atom_site_fract_y
_atom_site_fract_z
_atom_site_occupancy
_atom_site_U_iso_or_equiv
K2 K+1 0.22442 0.05519 0.16098 1 0.0
O7 O-2 0.4075 0.40702 0.4063 1 0.0
O6 O-2 0.2517 0.32394 0.5139 1 0.0
S2 S+6 0.36781 0.33828 0.40644 1 0.0
S1 S+6 0.75882 0.42815 0.61155 1 0.0
O1 O-2 0.5922 0.42381 0.6781 1 0.0
O9 O-2 0.542 0.25517 0.6523 1 0.0
O5 O-2 0.2663 0.32411 0.2917 1 0.0
H2 H+1 0.587 0.22 0.645 1 0.0
O3 O-2 0.8535 0.36741 0.6082 1 0.0
H3 H+1 0.56 0.272 0.591 1 0.0
O2 O-2 0.8722 0.47946 0.6514 1 0.0
Mn1 Mn+2 0.25 0.25 0.155 1 0.0
O8 O-2 0.5328 0.30048 0.4126 1 0.0
H1 H+1 0.623 0.43 0.453 1 0.0
O4 O-2 0.7134 0.44365 0.4726 1 0.0
K1 K+1 0.59815 0.33368 0.86031 1 0.0
